data_4350335
loop_
_publ_author_name
'Kato, Chika Nozaki'
'Shinohara, Akira'
'Hayashi, Kunihiko'
'Nomiya, Kenji'

_publ_section_title
;
 Syntheses and X-ray crystal structures of zirconium(IV) and hafnium(IV)
 complexes containing monovacant wells-Dawson and Keggin
 polyoxotungstates.
;
_journal_issue 20
_journal_name_full 'Inorganic chemistry'
_journal_page_first 8108
_journal_page_last 8119
_journal_paper_doi 10.1021/ic060656e
_journal_volume 45
_journal_year 2006
_chemical_formula_sum 'H38 Hf K16 O141 P4 W34'
_chemical_formula_weight 9473.17
_space_group_IT_number 15
_space_group_name_Hall '-C 2yc'
_space_group_name_H-M_alt 'C 1 2/c 1'
_symmetry_cell_setting monoclinic
_symmetry_space_group_name_H-M 'C 1 2/c 1'
_atom_sites_solution_hydrogens geom
_atom_sites_solution_primary direct
_atom_sites_solution_secondary difmap
_audit_creation_method SHELXL-97
_cell_angle_alpha 90.00
_cell_angle_beta 91.163(7)
_cell_angle_gamma 90.00
_cell_formula_units_Z 4
_cell_length_a 47.313(16)
_cell_length_b 14.546(5)
_cell_length_c 22.827(8)
_cell_measurement_reflns_used 8449
_cell_measurement_temperature 90(2)
_cell_measurement_theta_max 27.95
_cell_measurement_theta_min 2.30
_cell_volume 15707(9)
_computing_cell_refinement 'Bruker SMART'
_computing_data_collection 'Bruker SMART'
_computing_data_reduction 'Bruker SAINT'
_computing_molecular_graphics 'Bruker SHELXTL'
_computing_publication_material 'Bruker SHELXTL'
_computing_structure_refinement 'SHELXL-97 (Sheldrick, 1997)'
_computing_structure_solution 'SHELXS-97 (Sheldrick, 1990)'
_diffrn_ambient_temperature 90(2)
_diffrn_detector_area_resol_mean 8.366
_diffrn_measured_fraction_theta_full 0.985
_diffrn_measured_fraction_theta_max 0.985
_diffrn_measurement_device_type 'CCD area detector'
_diffrn_measurement_method 'phi and omega scans'
_diffrn_radiation_monochromator graphite
_diffrn_radiation_source 'fine-focus sealed tube'
_diffrn_radiation_type MoK\a
_diffrn_radiation_wavelength 0.71073
_diffrn_reflns_av_R_equivalents 0.0926
_diffrn_reflns_av_sigmaI/netI 0.0773
_diffrn_reflns_limit_h_max 63
_diffrn_reflns_limit_h_min -62
_diffrn_reflns_limit_k_max 19
_diffrn_reflns_limit_k_min -19
_diffrn_reflns_limit_l_max 30
_diffrn_reflns_limit_l_min -30
_diffrn_reflns_number 89735
_diffrn_reflns_theta_full 28.45
_diffrn_reflns_theta_max 28.45
_diffrn_reflns_theta_min 0.86
_exptl_absorpt_coefficient_mu 26.008
_exptl_absorpt_correction_T_max 0.7810
_exptl_absorpt_correction_T_min 0.2030
_exptl_absorpt_correction_type empirical
_exptl_crystal_colour colorless
_exptl_crystal_density_diffrn 4.006
_exptl_crystal_density_meas 0
_exptl_crystal_density_method 'not measured'
_exptl_crystal_description granular
_exptl_crystal_F_000 16472
_exptl_crystal_size_max 0.09
_exptl_crystal_size_mid 0.03
_exptl_crystal_size_min 0.01
_refine_diff_density_max 8.007
_refine_diff_density_min -2.803
_refine_diff_density_rms 0.736
_refine_ls_extinction_method none
_refine_ls_goodness_of_fit_ref 1.062
_refine_ls_hydrogen_treatment mixed
_refine_ls_matrix_type full
_refine_ls_number_parameters 915
_refine_ls_number_reflns 19528
_refine_ls_number_restraints 612
_refine_ls_restrained_S_all 1.052
_refine_ls_R_factor_all 0.0879
_refine_ls_R_factor_gt 0.0583
_refine_ls_shift/su_max 0.038
_refine_ls_shift/su_mean 0.001
_refine_ls_structure_factor_coef Fsqd
_refine_ls_weighting_details 'calc w=1/[\s^2^(Fo^2^)+(0.0637P)^2^+1693.1875P] where P=(Fo^2^+2Fc^2^)/3'
_refine_ls_weighting_scheme calc
_refine_ls_wR_factor_gt 0.1371
_refine_ls_wR_factor_ref 0.1544
_reflns_number_gt 14357
_reflns_number_total 19528
_reflns_threshold_expression >2sigma(I)
_cod_data_source_file ic060656esi20060418_114209.cif
_cod_data_source_block ash-dhf
_cod_depositor_comments
;
The following automatic conversions were performed:

data item '_symmetry_cell_setting' value 'Monoclinic' was changed to
'monoclinic' in accordance with the
/home/saulius/struct/COD-crude-data/automatic-downloads/DataCite-retrospective/ACS/depositions/lib/dictionaries/cif_core.dic
dictionary named 'cif_core.dic' version 2.4.2 last updated on
2011-04-26.

Automatic conversion script
Id: cif_fix_values 6909 2019-04-08 15:41:33Z antanas 
;
_cod_original_sg_symbol_H-M C2/c
_cod_database_code 4350335

loop_
_symmetry_equiv_pos_as_xyz
'x, y, z'
'-x, y, -z+1/2'
'x+1/2, y+1/2, z'
'-x+1/2, y+1/2, -z+1/2'
'-x, -y, -z'
'x, -y, z-1/2'
'-x+1/2, -y+1/2, -z'
'x+1/2, -y+1/2, z-1/2'

loop_
_atom_site_label
_atom_site_type_symbol
_atom_site_fract_x
_atom_site_fract_y
_atom_site_fract_z
_atom_site_U_iso_or_equiv
_atom_site_adp_type
_atom_site_occupancy
_atom_site_symmetry_multiplicity
_atom_site_calc_flag
_atom_site_refinement_flags
Hf1 Hf 0.0000 0.43928(7) 0.2500 0.0071(2) Uani 1 2 d SU
K1 K 0.11486(9) 0.7937(3) 0.2223(2) 0.0196(9) Uani 1 1 d U
K2 K 0.04729(10) 0.4343(4) -0.1073(2) 0.0295(11) Uani 1 1 d U
K3 K 0.19887(10) 0.7190(4) 0.2521(3) 0.0356(13) Uani 1 1 d U
K4 K 0.03783(11) 0.8631(4) 0.3011(3) 0.0378(14) Uani 1 1 d U
K5 K 0.08402(15) 0.7010(4) -0.0361(3) 0.0297(15) Uani 0.80 1 d PU
K6 K 0.02414(13) 0.0939(5) 0.4202(3) 0.0324(15) Uani 0.80 1 d PU
K7 K 0.1811(3) 0.4868(8) 0.4145(5) 0.053(3) Uani 0.60 1 d PU
K8 K 0.0345(3) 0.5988(11) -0.0540(7) 0.070(4) Uani 0.60 1 d PU
K9 K 0.0949(3) 0.6859(11) 0.4021(7) 0.074(4) Uani 0.60 1 d PU
K10 K 0.0465(3) 0.0430(10) 0.3062(7) 0.071(4) Uani 0.60 1 d PU
O1 O 0.0094(3) 0.5777(9) 0.0547(6) 0.011(3) Uani 1 1 d U
O2 O 0.0436(2) 0.6260(9) 0.1505(5) 0.009(2) Uani 1 1 d U
O3 O 0.0626(2) 0.7128(9) 0.2531(6) 0.010(3) Uani 1 1 d U
O4 O 0.0681(3) 0.5313(9) 0.0678(6) 0.012(3) Uani 1 1 d U
O5 O 0.0979(3) 0.6105(9) 0.1832(6) 0.012(3) Uani 1 1 d U
O6 O 0.0849(3) 0.5399(9) 0.2836(5) 0.010(3) Uani 1 1 d U
O7 O 0.0321(3) 0.4030(9) 0.0707(6) 0.010(3) Uani 1 1 d U
O8 O 0.0589(2) 0.4656(8) 0.1792(5) 0.008(2) Uani 1 1 d U
O9 O 0.0819(3) 0.3682(9) 0.0276(5) 0.010(3) Uani 1 1 d U
O10 O 0.1021(3) 0.5270(9) -0.0280(6) 0.017(3) Uani 1 1 d U
O11 O 0.1251(3) 0.5717(9) 0.0832(6) 0.014(3) Uani 1 1 d U
O12 O 0.1534(3) 0.6589(9) 0.1754(6) 0.016(3) Uani 1 1 d U
O13 O 0.1344(2) 0.5048(8) 0.2390(5) 0.007(2) Uani 1 1 d U
O14 O 0.1290(3) 0.5309(9) 0.3596(6) 0.013(3) Uani 1 1 d U
O15 O 0.0896(3) 0.3870(9) 0.3491(5) 0.010(3) Uani 1 1 d U
O16 O 0.0489(3) 0.2514(9) 0.3691(6) 0.012(3) Uani 1 1 d U
O17 O 0.0533(3) 0.2175(9) 0.2489(6) 0.013(3) Uani 1 1 d U
O18 O 0.0061(3) 0.1348(9) 0.1911(6) 0.013(3) Uani 1 1 d U
O19 O 0.0267(2) 0.2242(9) 0.0938(5) 0.008(2) Uani 1 1 d U
O20 O 0.0344(3) 0.2793(10) -0.0210(6) 0.017(3) Uani 1 1 d U
O21 O 0.1060(2) 0.4292(9) 0.1382(5) 0.009(2) Uani 1 1 d U
O22 O 0.0925(2) 0.3652(9) 0.2367(5) 0.009(2) Uani 1 1 d U
O23 O 0.0687(2) 0.3046(8) 0.1436(5) 0.007(2) Uani 1 1 d U
O24 O 0.1365(3) 0.4068(10) 0.0344(6) 0.015(3) Uani 1 1 d U
O25 O 0.1639(2) 0.4788(8) 0.1448(5) 0.008(2) Uani 1 1 d U
O26 O 0.1424(3) 0.3646(9) 0.3120(6) 0.012(3) Uani 1 1 d U
O27 O 0.0991(2) 0.2148(8) 0.3150(5) 0.009(2) Uani 1 1 d U
O28 O 0.0603(3) 0.1115(9) 0.1571(6) 0.012(3) Uani 1 1 d U
O29 O 0.0756(2) 0.1894(9) 0.0430(6) 0.011(3) Uani 1 1 d U
O30 O 0.1287(3) 0.2295(10) 0.0162(6) 0.018(3) Uani 1 1 d U
O31 O 0.1705(3) 0.3275(11) -0.0455(7) 0.027(4) Uani 1 1 d U
O32 O 0.1905(3) 0.3734(9) 0.0670(6) 0.016(3) Uani 1 1 d U
O33 O 0.2209(3) 0.4546(10) 0.1593(7) 0.019(3) Uani 1 1 d U
O34 O 0.1816(3) 0.3649(9) 0.2305(6) 0.014(3) Uani 1 1 d U
O35 O 0.1960(3) 0.3242(10) 0.3483(6) 0.017(3) Uani 1 1 d U
O36 O 0.1560(3) 0.1868(9) 0.3348(6) 0.014(3) Uani 1 1 d U
O37 O 0.1171(3) 0.0484(9) 0.3558(6) 0.016(3) Uani 1 1 d U
O38 O 0.0994(2) 0.0743(8) 0.2389(6) 0.009(2) Uani 1 1 d U
O39 O 0.0736(2) -0.0685(9) 0.1762(6) 0.014(3) Uani 1 1 d U
O40 O 0.0928(3) 0.0242(9) 0.0781(6) 0.014(3) Uani 1 1 d U
O41 O 0.1022(3) 0.0810(10) -0.0360(6) 0.020(3) Uani 1 1 d U
O42 O 0.1533(2) 0.2900(9) 0.1284(6) 0.011(3) Uani 1 1 d U
O43 O 0.1398(2) 0.2222(9) 0.2254(6) 0.011(3) Uani 1 1 d U
O44 O 0.1167(3) 0.1613(9) 0.1325(6) 0.013(3) Uani 1 1 d U
O45 O 0.1681(3) 0.1311(9) 0.1549(6) 0.012(3) Uani 1 1 d U
O46 O 0.1813(3) 0.1953(9) 0.0404(6) 0.013(3) Uani 1 1 d U
O47 O 0.2104(2) 0.2703(9) 0.1577(6) 0.013(3) Uani 1 1 d U
O48 O 0.1980(3) 0.1994(10) 0.2579(6) 0.018(3) Uani 1 1 d U
O49 O 0.1527(3) 0.0438(10) 0.2617(6) 0.017(3) Uani 1 1 d U
O50 O 0.1291(3) -0.0181(9) 0.1656(6) 0.014(3) Uani 1 1 d U
O51 O 0.1452(3) 0.0635(10) 0.0433(6) 0.016(3) Uani 1 1 d U
O52 O 0.1998(3) 0.0186(10) 0.0055(6) 0.020(3) Uani 1 1 d U
O53 O 0.2173(3) 0.1042(10) 0.1101(6) 0.018(3) Uani 1 1 d U
O54 O 0.2504(3) 0.1489(10) 0.2096(7) 0.022(3) Uani 1 1 d U
O55 O 0.2040(3) 0.0317(9) 0.2129(6) 0.015(3) Uani 1 1 d U
O56 O 0.1700(3) -0.1294(10) 0.2198(7) 0.020(3) Uani 1 1 d U
O57 O 0.1801(3) -0.0289(10) 0.1152(6) 0.018(3) Uani 1 1 d U
O1L O 0.0044(3) 0.4895(9) 0.1607(6) 0.010(3) Uani 1 1 d U
O2L O 0.0282(2) 0.5581(8) 0.2562(6) 0.009(2) Uani 1 1 d U
O3L O 0.0386(2) 0.3858(9) 0.2887(6) 0.010(3) Uani 1 1 d U
O4L O 0.0140(2) 0.3200(9) 0.1974(6) 0.010(2) Uani 1 1 d U
O1S O 0.1945(3) 0.5405(11) 0.2937(7) 0.029(4) Uani 1 1 d U
O2S O 0.0956(3) 0.8564(11) 0.3314(7) 0.026(3) Uani 1 1 d U
O3S O 0.1489(4) 0.7188(12) 0.3152(8) 0.027(4) Uani 0.90 1 d PU
O4S O 0.0109(4) 0.7066(12) 0.3314(8) 0.028(4) Uani 0.90 1 d PU
O5S O 0.2488(4) 0.3966(15) 0.5104(9) 0.042(5) Uani 0.90 1 d PU
O6S O -0.0139(4) 0.9356(12) 0.3170(8) 0.021(4) Uani 0.80 1 d PU
O7S O 0.1580(5) 0.1035(16) 0.4481(10) 0.037(5) Uani 0.80 1 d PU
O8S O 0.1872(4) 0.7746(15) 0.0952(10) 0.032(5) Uani 0.80 1 d PU
O9S O -0.0272(4) 0.0199(15) 0.4567(9) 0.031(5) Uani 0.80 1 d PU
O10S O 0.0818(4) 0.8924(15) -0.0431(10) 0.032(5) Uani 0.80 1 d PU
O11S O 0.1222(5) 0.8189(18) 0.0986(11) 0.047(6) Uani 0.80 1 d PU
P1 P 0.08201(9) 0.3896(3) 0.1745(2) 0.0077(9) Uani 1 1 d U
P2 P 0.14356(9) 0.2033(3) 0.1605(2) 0.0109(9) Uani 1 1 d U
W1 W 0.029911(14) 0.51923(5) 0.10675(3) 0.00844(14) Uani 1 1 d U
W2 W 0.060848(14) 0.60101(5) 0.22666(3) 0.00798(14) Uani 1 1 d U
W3 W 0.101333(15) 0.48258(5) 0.04198(3) 0.01040(15) Uani 1 1 d U
W4 W 0.132647(14) 0.56213(5) 0.16440(3) 0.00917(15) Uani 1 1 d U
W5 W 0.115219(14) 0.45986(5) 0.30588(3) 0.00869(14) Uani 1 1 d U
W6 W 0.064147(14) 0.30079(5) 0.30924(3) 0.00743(14) Uani 1 1 d U
W7 W 0.031324(14) 0.21721(5) 0.17769(3) 0.00752(14) Uani 1 1 d U
W8 W 0.051103(14) 0.29246(5) 0.04639(3) 0.00966(15) Uani 1 1 d U
W9 W 0.160553(15) 0.31054(5) 0.02654(4) 0.01328(16) Uani 1 1 d U
W10 W 0.191033(15) 0.38761(5) 0.15116(4) 0.01308(16) Uani 1 1 d U
W11 W 0.173466(15) 0.28544(5) 0.29381(4) 0.01255(16) Uani 1 1 d U
W12 W 0.123446(14) 0.12322(5) 0.29931(3) 0.01048(15) Uani 1 1 d U
W13 W 0.089767(14) 0.03501(5) 0.16192(3) 0.01030(15) Uani 1 1 d U
W14 W 0.109383(15) 0.11955(5) 0.03268(3) 0.01185(16) Uani 1 1 d U
W15 W 0.184771(15) 0.07256(6) 0.06377(4) 0.01557(17) Uani 1 1 d U
W16 W 0.215452(15) 0.15145(6) 0.18936(4) 0.01541(17) Uani 1 1 d U
W17 W 0.165745(15) -0.01696(5) 0.19552(4) 0.01375(16) Uani 1 1 d U

loop_
_atom_site_aniso_label
_atom_site_aniso_U_11
_atom_site_aniso_U_22
_atom_site_aniso_U_33
_atom_site_aniso_U_23
_atom_site_aniso_U_13
_atom_site_aniso_U_12
Hf1 0.0060(4) 0.0066(5) 0.0089(5) 0.000 0.0016(4) 0.000
K1 0.0183(19) 0.013(2) 0.028(2) 0.0002(18) 0.0081(17) -0.0021(16)
K2 0.022(2) 0.039(3) 0.028(3) -0.002(2) 0.0010(19) 0.010(2)
K3 0.019(2) 0.023(3) 0.064(4) 0.007(2) -0.009(2) 0.0025(19)
K4 0.023(2) 0.017(2) 0.073(4) -0.009(2) -0.005(2) 0.0001(19)
K5 0.050(3) 0.012(3) 0.026(3) 0.005(2) -0.027(3) -0.010(2)
K6 0.026(3) 0.035(3) 0.035(3) 0.004(3) -0.005(3) 0.002(3)
K7 0.068(5) 0.052(5) 0.038(5) -0.017(4) -0.017(4) 0.025(4)
K8 0.068(6) 0.073(6) 0.068(6) 0.003(5) 0.000(5) -0.006(5)
K9 0.074(6) 0.071(6) 0.078(6) 0.000(5) 0.012(5) 0.003(5)
K10 0.066(6) 0.067(6) 0.079(6) 0.000(5) 0.004(5) 0.002(5)
O1 0.012(5) 0.011(5) 0.011(5) 0.000(4) 0.001(4) -0.004(4)
O2 0.008(4) 0.015(5) 0.005(5) 0.001(4) 0.001(4) -0.002(4)
O3 0.008(4) 0.008(5) 0.015(5) -0.001(4) 0.006(4) 0.001(4)
O4 0.011(5) 0.015(5) 0.011(5) 0.001(4) 0.009(4) 0.004(4)
O5 0.011(5) 0.009(5) 0.015(5) 0.001(4) 0.002(4) -0.004(4)
O6 0.015(5) 0.010(5) 0.007(5) 0.004(4) -0.003(4) 0.004(4)
O7 0.012(5) 0.008(5) 0.011(5) 0.003(4) -0.001(4) 0.001(4)
O8 0.005(4) 0.007(5) 0.013(5) 0.002(4) -0.003(4) -0.001(4)
O9 0.012(5) 0.011(5) 0.007(5) -0.004(4) -0.002(4) -0.002(4)
O10 0.021(5) 0.013(5) 0.017(5) -0.006(4) 0.004(4) 0.000(4)
O11 0.013(5) 0.018(5) 0.013(5) -0.002(4) 0.011(4) -0.002(4)
O12 0.020(5) 0.014(5) 0.014(5) 0.001(4) 0.000(4) -0.001(4)
O13 0.008(4) 0.004(5) 0.008(5) -0.001(4) 0.002(4) -0.002(4)
O14 0.013(5) 0.012(5) 0.015(5) 0.001(4) 0.003(4) 0.000(4)
O15 0.012(5) 0.013(5) 0.006(5) 0.002(4) 0.001(4) -0.002(4)
O16 0.014(5) 0.010(5) 0.011(5) -0.003(4) 0.002(4) -0.001(4)
O17 0.009(5) 0.016(5) 0.015(5) 0.001(4) 0.005(4) 0.005(4)
O18 0.010(5) 0.013(5) 0.017(5) -0.003(4) 0.000(4) -0.003(4)
O19 0.005(4) 0.010(5) 0.007(5) -0.005(4) -0.002(4) -0.001(4)
O20 0.019(5) 0.015(5) 0.016(5) -0.003(4) 0.002(4) 0.006(4)
O21 0.005(4) 0.012(5) 0.009(5) -0.004(4) 0.003(4) -0.001(4)
O22 0.008(4) 0.013(5) 0.007(5) 0.000(4) 0.000(4) -0.005(4)
O23 0.010(4) 0.007(5) 0.004(5) -0.005(4) -0.002(4) 0.000(4)
O24 0.010(5) 0.019(5) 0.018(5) -0.001(5) 0.006(4) 0.003(4)
O25 0.005(4) 0.007(5) 0.010(5) -0.001(4) 0.005(4) 0.002(4)
O26 0.011(5) 0.011(5) 0.013(5) -0.004(4) -0.001(4) 0.002(4)
O27 0.009(4) 0.008(5) 0.009(5) -0.001(4) -0.004(4) 0.000(4)
O28 0.014(5) 0.010(5) 0.013(5) -0.001(4) -0.004(4) 0.000(4)
O29 0.008(4) 0.013(5) 0.012(5) 0.001(4) -0.002(4) 0.001(4)
O30 0.015(5) 0.017(5) 0.020(5) 0.000(5) 0.000(4) -0.003(4)
O31 0.024(5) 0.031(6) 0.027(6) -0.005(5) 0.011(5) -0.005(5)
O32 0.014(5) 0.015(5) 0.019(5) -0.002(5) 0.002(4) -0.003(4)
O33 0.014(5) 0.018(5) 0.025(6) 0.001(5) 0.002(4) -0.001(4)
O34 0.013(5) 0.016(5) 0.012(5) 0.000(4) -0.002(4) 0.001(4)
O35 0.016(5) 0.019(5) 0.016(5) 0.000(5) -0.001(4) 0.001(4)
O36 0.015(5) 0.013(5) 0.013(5) 0.002(4) -0.003(4) -0.001(4)
O37 0.016(5) 0.013(5) 0.017(5) 0.002(4) -0.001(4) 0.006(4)
O38 0.007(4) 0.007(5) 0.014(5) 0.001(4) -0.001(4) 0.000(4)
O39 0.006(4) 0.017(5) 0.019(5) 0.005(4) 0.000(4) 0.000(4)
O40 0.011(5) 0.015(5) 0.016(5) -0.002(4) 0.000(4) 0.000(4)
O41 0.017(5) 0.021(6) 0.021(6) -0.004(5) 0.002(4) 0.006(5)
O42 0.009(4) 0.010(5) 0.014(5) 0.002(4) 0.003(4) -0.005(4)
O43 0.009(4) 0.009(5) 0.016(5) -0.001(4) -0.003(4) 0.003(4)
O44 0.009(5) 0.014(5) 0.016(5) 0.002(4) -0.001(4) -0.001(4)
O45 0.010(5) 0.016(5) 0.011(5) -0.002(4) 0.000(4) -0.003(4)
O46 0.011(5) 0.010(5) 0.018(5) -0.001(4) 0.003(4) 0.003(4)
O47 0.006(4) 0.013(5) 0.018(5) 0.001(4) -0.001(4) -0.003(4)
O48 0.012(5) 0.019(5) 0.022(6) 0.000(5) 0.001(4) 0.004(4)
O49 0.011(5) 0.015(5) 0.023(6) -0.003(5) -0.002(4) 0.003(4)
O50 0.013(5) 0.012(5) 0.017(5) 0.001(4) -0.002(4) -0.003(4)
O51 0.012(5) 0.017(5) 0.019(5) -0.007(5) 0.005(4) 0.000(4)
O52 0.015(5) 0.022(6) 0.023(6) -0.007(5) 0.006(4) 0.009(4)
O53 0.013(5) 0.020(5) 0.022(6) -0.002(5) 0.006(4) 0.001(4)
O54 0.012(5) 0.024(6) 0.030(6) -0.004(5) -0.005(5) -0.001(5)
O55 0.014(5) 0.015(5) 0.016(5) -0.004(4) 0.001(4) 0.000(4)
O56 0.016(5) 0.020(6) 0.025(6) -0.002(5) -0.004(5) 0.005(4)
O57 0.017(5) 0.014(5) 0.023(6) -0.001(5) -0.001(4) -0.001(4)
O1L 0.013(5) 0.008(5) 0.009(5) 0.001(4) 0.000(4) 0.002(4)
O2L 0.009(4) 0.006(5) 0.013(5) 0.001(4) 0.004(4) -0.001(4)
O3L 0.008(4) 0.008(5) 0.013(5) 0.003(4) 0.003(4) -0.001(4)
O4L 0.009(4) 0.010(5) 0.010(5) 0.000(4) -0.001(4) 0.000(4)
O1S 0.030(6) 0.027(6) 0.031(6) 0.000(5) -0.005(5) -0.009(5)
O2S 0.023(5) 0.026(6) 0.029(6) -0.004(5) -0.001(5) 0.001(5)
O3S 0.029(6) 0.028(6) 0.023(6) 0.002(5) 0.008(5) 0.007(5)
O4S 0.024(6) 0.026(6) 0.032(7) 0.000(5) 0.004(5) 0.000(5)
O5S 0.042(7) 0.043(7) 0.041(7) 0.003(6) 0.000(6) -0.004(6)
O6S 0.023(6) 0.010(6) 0.029(7) 0.005(5) 0.008(5) 0.005(5)
O7S 0.043(7) 0.037(7) 0.030(7) 0.001(6) -0.006(6) 0.010(6)
O8S 0.030(7) 0.028(7) 0.039(7) 0.000(6) 0.001(6) 0.007(6)
O9S 0.028(7) 0.038(7) 0.027(7) 0.003(6) -0.003(5) -0.001(6)
O10S 0.029(7) 0.031(7) 0.038(7) -0.005(6) 0.010(6) -0.005(6)
O11S 0.048(8) 0.044(8) 0.049(8) -0.006(6) -0.003(6) 0.003(6)
P1 0.0059(18) 0.006(2) 0.011(2) -0.0001(17) -0.0003(16) -0.0013(16)
P2 0.0050(18) 0.010(2) 0.018(2) -0.0017(19) 0.0010(17) 0.0003(16)
W1 0.0080(3) 0.0095(3) 0.0078(3) 0.0007(3) 0.0014(2) 0.0008(3)
W2 0.0072(3) 0.0066(3) 0.0102(3) -0.0010(3) 0.0026(2) -0.0008(2)
W3 0.0103(3) 0.0119(4) 0.0091(3) -0.0002(3) 0.0038(3) 0.0001(3)
W4 0.0076(3) 0.0087(3) 0.0114(4) -0.0004(3) 0.0030(3) -0.0018(3)
W5 0.0081(3) 0.0082(3) 0.0097(3) -0.0007(3) 0.0005(3) -0.0017(3)
W6 0.0064(3) 0.0070(3) 0.0089(3) 0.0010(3) 0.0010(2) -0.0005(2)
W7 0.0057(3) 0.0068(3) 0.0100(3) -0.0008(3) 0.0008(2) -0.0002(2)
W8 0.0095(3) 0.0109(4) 0.0086(3) -0.0016(3) 0.0002(3) 0.0005(3)
W9 0.0097(3) 0.0134(4) 0.0170(4) -0.0036(3) 0.0060(3) -0.0018(3)
W10 0.0066(3) 0.0119(4) 0.0208(4) -0.0029(3) 0.0033(3) -0.0018(3)
W11 0.0074(3) 0.0111(4) 0.0190(4) -0.0012(3) -0.0018(3) -0.0011(3)
W12 0.0073(3) 0.0078(3) 0.0162(4) 0.0003(3) -0.0017(3) 0.0000(3)
W13 0.0064(3) 0.0076(3) 0.0169(4) -0.0016(3) 0.0005(3) 0.0003(3)
W14 0.0095(3) 0.0124(4) 0.0138(4) -0.0047(3) 0.0018(3) -0.0008(3)
W15 0.0093(3) 0.0141(4) 0.0234(4) -0.0061(3) 0.0039(3) 0.0014(3)
W16 0.0055(3) 0.0129(4) 0.0279(5) -0.0041(3) 0.0008(3) 0.0000(3)
W17 0.0064(3) 0.0094(4) 0.0254(4) -0.0018(3) -0.0001(3) 0.0014(3)

loop_
_atom_type_symbol
_atom_type_description
_atom_type_scat_dispersion_real
_atom_type_scat_dispersion_imag
_atom_type_scat_source
O O 0.0106 0.0060 'International Tables Vol C Tables 4.2.6.8 and 6.1.1.4'
H H 0.0000 0.0000 'International Tables Vol C Tables 4.2.6.8 and 6.1.1.4'
P P 0.1023 0.0942 'International Tables Vol C Tables 4.2.6.8 and 6.1.1.4'
K K 0.2009 0.2494 'International Tables Vol C Tables 4.2.6.8 and 6.1.1.4'
Hf Hf -0.5830 6.1852 'International Tables Vol C Tables 4.2.6.8 and 6.1.1.4'
W W -0.8490 6.8722 'International Tables Vol C Tables 4.2.6.8 and 6.1.1.4'

loop_
_geom_angle_atom_site_label_1
_geom_angle_atom_site_label_2
_geom_angle_atom_site_label_3
_geom_angle
_geom_angle_site_symmetry_1
_geom_angle_site_symmetry_3
O3L Hf1 O3L 137.7(7) . 2
O3L Hf1 O1L 80.5(5) . 2
O3L Hf1 O1L 114.0(4) 2 2
O3L Hf1 O1L 114.0(4) . .
O3L Hf1 O1L 80.5(5) 2 .
O1L Hf1 O1L 140.9(7) 2 .
O3L Hf1 O2L 75.4(5) . .
O3L Hf1 O2L 145.3(5) 2 .
O1L Hf1 O2L 75.2(5) 2 .
O1L Hf1 O2L 74.1(5) . .
O3L Hf1 O2L 145.3(5) . 2
O3L Hf1 O2L 75.4(5) 2 2
O1L Hf1 O2L 74.1(5) 2 2
O1L Hf1 O2L 75.2(5) . 2
O2L Hf1 O2L 75.5(6) . 2
O3L Hf1 O4L 75.9(4) . 2
O3L Hf1 O4L 71.3(5) 2 2
O1L Hf1 O4L 73.8(5) 2 2
O1L Hf1 O4L 143.5(5) . 2
O2L Hf1 O4L 140.5(5) . 2
O2L Hf1 O4L 117.7(4) 2 2
O3L Hf1 O4L 71.3(5) . .
O3L Hf1 O4L 75.9(4) 2 .
O1L Hf1 O4L 143.5(5) 2 .
O1L Hf1 O4L 73.8(5) . .
O2L Hf1 O4L 117.7(4) . .
O2L Hf1 O4L 140.5(5) 2 .
O4L Hf1 O4L 77.1(6) 2 .
O3L Hf1 K2 54.9(3) . 6_566
O3L Hf1 K2 151.9(3) 2 6_566
O1L Hf1 K2 37.9(3) 2 6_566
O1L Hf1 K2 120.3(3) . 6_566
O2L Hf1 K2 46.3(3) . 6_566
O2L Hf1 K2 91.0(3) 2 6_566
O4L Hf1 K2 94.6(3) 2 6_566
O4L Hf1 K2 125.7(3) . 6_566
O3L Hf1 K2 151.9(3) . 5_565
O3L Hf1 K2 54.9(3) 2 5_565
O1L Hf1 K2 120.3(3) 2 5_565
O1L Hf1 K2 37.9(3) . 5_565
O2L Hf1 K2 91.0(3) . 5_565
O2L Hf1 K2 46.3(3) 2 5_565
O4L Hf1 K2 125.7(3) 2 5_565
O4L Hf1 K2 94.6(3) . 5_565
K2 Hf1 K2 129.65(15) 6_566 5_565
O2S K1 O56 101.7(5) . 1_565
O2S K1 O3 67.5(4) . .
O56 K1 O3 166.7(4) 1_565 .
O2S K1 O3S 69.8(5) . .
O56 K1 O3S 70.2(5) 1_565 .
O3 K1 O3S 98.0(5) . .
O2S K1 O11S 150.9(6) . .
O56 K1 O11S 78.5(6) 1_565 .
O3 K1 O11S 114.8(6) . .
O3S K1 O11S 134.5(6) . .
O2S K1 O12 139.6(5) . .
O56 K1 O12 71.0(4) 1_565 .
O3 K1 O12 111.7(4) . .
O3S K1 O12 70.5(4) . .
O11S K1 O12 68.5(6) . .
O2S K1 O5 118.3(4) . .
O56 K1 O5 126.9(4) 1_565 .
O3 K1 O5 57.5(4) . .
O3S K1 O5 91.5(5) . .
O11S K1 O5 81.6(6) . .
O12 K1 O5 55.9(4) . .
O2S K1 O39 82.7(4) . 1_565
O56 K1 O39 108.9(4) 1_565 1_565
O3 K1 O39 78.3(4) . 1_565
O3S K1 O39 151.2(5) . 1_565
O11S K1 O39 70.0(6) . 1_565
O12 K1 O39 137.6(4) . 1_565
O5 K1 O39 109.4(4) . 1_565
O2S K1 O50 99.2(4) . 1_565
O56 K1 O50 55.8(4) 1_565 1_565
O3 K1 O50 131.6(4) . 1_565
O3S K1 O50 121.5(5) . 1_565
O11S K1 O50 56.4(6) . 1_565
O12 K1 O50 107.4(4) . 1_565
O5 K1 O50 137.5(4) . 1_565
O39 K1 O50 53.5(3) 1_565 1_565
O2S K1 W17 97.3(3) . 1_565
O56 K1 W17 26.7(3) 1_565 1_565
O3 K1 W17 156.6(3) . 1_565
O3S K1 W17 92.7(4) . 1_565
O11S K1 W17 69.6(5) . 1_565
O12 K1 W17 91.5(3) . 1_565
O5 K1 W17 143.2(3) . 1_565
O39 K1 W17 82.2(3) 1_565 1_565
O50 K1 W17 29.8(2) 1_565 1_565
O2S K1 W4 133.3(4) . .
O56 K1 W4 97.8(3) 1_565 .
O3 K1 W4 85.3(3) . .
O3S K1 W4 77.9(4) . .
O11S K1 W4 74.5(5) . .
O12 K1 W4 26.8(3) . .
O5 K1 W4 29.2(2) . .
O39 K1 W4 129.5(3) 1_565 .
O50 K1 W4 126.7(3) 1_565 .
W17 K1 W4 117.41(11) 1_565 .
O2S K1 W2 89.2(3) . .
O56 K1 W2 155.6(3) 1_565 .
O3 K1 W2 25.5(3) . .
O3S K1 W2 93.9(4) . .
O11S K1 W2 102.4(5) . .
O12 K1 W2 86.5(3) . .
O5 K1 W2 32.1(2) . .
O39 K1 W2 94.0(3) 1_565 .
O50 K1 W2 144.4(3) 1_565 .
W17 K1 W2 171.94(15) 1_565 .
W4 K1 W2 59.87(7) . .
K8 K2 K9 132.7(5) . 6_565
K8 K2 O1L 70.5(4) . 5_565
K9 K2 O1L 156.0(5) 6_565 5_565
K8 K2 O1 70.4(4) . 5_565
K9 K2 O1 130.7(4) 6_565 5_565
O1L K2 O1 55.7(4) 5_565 5_565
K8 K2 O4S 132.0(5) . 6_565
K9 K2 O4S 93.5(5) 6_565 6_565
O1L K2 O4S 66.4(4) 5_565 6_565
O1 K2 O4S 68.6(4) 5_565 6_565
K8 K2 O20 107.8(4) . .
K9 K2 O20 70.6(4) 6_565 .
O1L K2 O20 111.7(4) 5_565 .
O1 K2 O20 60.2(4) 5_565 .
O4S K2 O20 71.2(5) 6_565 .
K8 K2 O6 112.5(4) . 6_565
K9 K2 O6 70.8(4) 6_565 6_565
O1L K2 O6 96.1(4) 5_565 6_565
O1 K2 O6 150.1(4) 5_565 6_565
O4S K2 O6 92.3(4) 6_565 6_565
O20 K2 O6 136.7(4) . 6_565
K8 K2 O2L 109.7(4) . 6_565
K9 K2 O2L 107.4(4) 6_565 6_565
O1L K2 O2L 51.0(3) 5_565 6_565
O1 K2 O2L 98.9(4) 5_565 6_565
O4S K2 O2L 55.1(4) 6_565 6_565
O20 K2 O2L 126.2(4) . 6_565
O6 K2 O2L 51.4(3) 6_565 6_565
K8 K2 O10 66.0(4) . .
K9 K2 O10 67.2(4) 6_565 .
O1L K2 O10 133.7(4) 5_565 .
O1 K2 O10 119.5(4) 5_565 .
O4S K2 O10 160.0(4) 6_565 .
O20 K2 O10 96.3(4) . .
O6 K2 O10 86.4(3) 6_565 .
O2L K2 O10 133.9(4) 6_565 .
K8 K2 W1 67.4(3) . 5_565
K9 K2 W1 152.3(4) 6_565 5_565
O1L K2 W1 28.3(2) 5_565 5_565
O1 K2 W1 27.4(3) 5_565 5_565
O4S K2 W1 64.7(3) 6_565 5_565
O20 K2 W1 85.6(3) . 5_565
O6 K2 W1 123.9(3) 6_565 5_565
O2L K2 W1 75.0(2) 6_565 5_565
O10 K2 W1 131.5(3) . 5_565
K8 K2 W2 125.9(4) . 6_565
K9 K2 W2 81.2(3) 6_565 6_565
O1L K2 W2 78.3(3) 5_565 6_565
O1 K2 W2 123.7(3) 5_565 6_565
O4S K2 W2 63.9(4) 6_565 6_565
O20 K2 W2 124.6(3) . 6_565
O6 K2 W2 29.3(2) 6_565 6_565
O2L K2 W2 27.5(2) 6_565 6_565
O10 K2 W2 115.5(3) . 6_565
W1 K2 W2 102.05(12) 5_565 6_565
K8 K2 W8 93.8(3) . .
K9 K2 W8 66.7(3) 6_565 .
O1L K2 W8 124.9(3) 5_565 .
O1 K2 W8 69.3(3) 5_565 .
O4S K2 W8 94.0(4) 6_565 .
O20 K2 W8 22.9(3) . .
O6 K2 W8 137.3(3) 6_565 .
O2L K2 W8 148.9(3) 6_565 .
O10 K2 W8 73.9(3) . .
W1 K2 W8 96.65(12) 5_565 .
W2 K2 W8 140.13(15) 6_565 .
O56 K3 O54 146.2(5) 1_565 4
O56 K3 O1S 145.1(5) 1_565 .
O54 K3 O1S 67.2(5) 4 .
O56 K3 O3S 73.2(5) 1_565 .
O54 K3 O3S 125.5(5) 4 .
O1S K3 O3S 75.7(5) . .
O56 K3 O12 73.3(4) 1_565 .
O54 K3 O12 136.1(5) 4 .
O1S K3 O12 82.2(4) . .
O3S K3 O12 71.6(5) . .
O56 K3 K1 42.5(3) 1_565 .
O54 K3 K1 168.0(4) 4 .
O1S K3 K1 102.9(4) . .
O3S K3 K1 43.0(4) . .
O12 K3 K1 44.1(3) . .
K10 K4 O6S 75.4(5) 1_565 .
K10 K4 O4S 153.2(5) 1_565 .
O6S K4 O4S 82.0(5) . .
K10 K4 O3 138.1(5) 1_565 .
O6S K4 O3 140.1(5) . .
O4S K4 O3 68.6(5) . .
K10 K4 O2S 82.8(5) 1_565 .
O6S K4 O2S 149.6(6) . .
O4S K4 O2S 111.6(5) . .
O3 K4 O2S 69.3(4) . .
K10 K4 O6S 75.8(5) 1_565 2
O6S K4 O6S 70.6(6) . 2
O4S K4 O6S 110.2(5) . 2
O3 K4 O6S 94.3(5) . 2
O2S K4 O6S 124.3(5) . 2
K10 K4 K1 97.0(3) 1_565 .
O6S K4 K1 161.0(5) . .
O4S K4 K1 108.8(4) . .
O3 K4 K1 41.7(3) . .
O2S K4 K1 41.5(3) . .
O6S K4 K1 90.8(4) 2 .
K10 K4 K4 98.7(3) 1_565 2
O6S K4 K4 46.7(4) . 2
O4S K4 K4 75.2(4) . 2
O3 K4 K4 98.2(3) . 2
O2S K4 K4 160.7(5) . 2
O6S K4 K4 39.5(3) 2 2
K1 K4 K4 119.5(2) . 2
K10 K4 K9 117.9(4) 1_565 .
O6S K4 K9 135.6(5) . .
O4S K4 K9 69.9(4) . .
O3 K4 K9 58.1(4) . .
O2S K4 K9 42.2(4) . .
O6S K4 K9 151.1(4) 2 .
K1 K4 K9 63.4(2) . .
K4 K4 K9 143.1(2) 2 .
K10 K4 K6 40.5(4) 1_565 1_565
O6S K4 K6 58.0(4) . 1_565
O4S K4 K6 114.2(4) . 1_565
O3 K4 K6 159.6(3) . 1_565
O2S K4 K6 91.7(4) . 1_565
O6S K4 K6 103.0(4) 2 1_565
K1 K4 K6 126.05(16) . 1_565
K4 K4 K6 102.02(15) 2 1_565
K9 K4 K6 102.9(3) . 1_565
K10 K4 K2 148.6(4) 1_565 6_566
O6S K4 K2 111.6(4) . 6_566
O4S K4 K2 34.3(4) . 6_566
O3 K4 K2 54.3(3) . 6_566
O2S K4 K2 77.3(4) . 6_566
O6S K4 K2 135.6(4) 2 6_566
K1 K4 K2 84.07(12) . 6_566
K4 K4 K2 108.00(10) 2 6_566
K9 K4 K2 35.8(2) . 6_566
K6 K4 K2 115.63(19) 1_565 6_566
O10 K5 O10S 163.5(6) . .
O10 K5 O16 118.2(5) . 6_565
O10S K5 O16 71.7(5) . 6_565
O10 K5 K8 76.9(5) . .
O10S K5 K8 119.4(6) . .
O16 K5 K8 62.2(4) 6_565 .
O10 K5 O15 67.3(4) . 6_565
O10S K5 O15 112.8(6) . 6_565
O16 K5 O15 58.5(4) 6_565 6_565
K8 K5 O15 74.2(4) . 6_565
O10 K5 W6 97.8(3) . 6_565
O10S K5 W6 86.7(5) . 6_565
O16 K5 W6 27.1(3) 6_565 6_565
K8 K5 W6 69.8(3) . 6_565
O15 K5 W6 32.3(3) 6_565 6_565
O10 K5 W3 25.0(3) . .
O10S K5 W3 152.4(5) . .
O16 K5 W3 134.8(3) 6_565 .
K8 K5 W3 78.0(3) . .
O15 K5 W3 91.9(3) 6_565 .
W6 K5 W3 120.55(17) 6_565 .
O10 K5 K6 153.7(4) . 6_565
O10S K5 K6 42.0(4) . 6_565
O16 K5 K6 41.8(3) 6_565 6_565
K8 K5 K6 77.6(4) . 6_565
O15 K5 K6 99.7(3) 6_565 6_565
W6 K5 K6 67.43(14) 6_565 6_565
W3 K5 K6 148.9(2) . 6_565
O10 K5 K2 48.4(3) . .
O10S K5 K2 144.9(5) . .
O16 K5 K2 73.5(3) 6_565 .
K8 K5 K2 34.9(3) . .
O15 K5 K2 49.3(3) 6_565 .
W6 K5 K2 63.67(11) 6_565 .
W3 K5 K2 61.39(11) . .
K6 K5 K2 105.62(17) 6_565 .
O9S K6 O16 143.3(6) . .
O9S K6 O10S 140.6(7) . 6_566
O16 K6 O10S 70.3(5) . 6_566
O9S K6 K10 119.9(6) . .
O16 K6 K10 71.3(4) . .
O10S K6 K10 85.3(5) 6_566 .
O9S K6 O18 85.7(5) . 2
O16 K6 O18 71.3(4) . 2
O10S K6 O18 133.2(6) 6_566 2
K10 K6 O18 57.5(4) . 2
O9S K6 O19 65.5(5) . 2
O16 K6 O19 77.8(4) . 2
O10S K6 O19 137.0(6) 6_566 2
K10 K6 O19 111.1(4) . 2
O18 K6 O19 54.7(4) 2 2
O9S K6 O9S 64.7(7) . 5_556
O16 K6 O9S 138.9(5) . 5_556
O10S K6 O9S 75.9(6) 6_566 5_556
K10 K6 O9S 128.9(5) . 5_556
O18 K6 O9S 148.9(5) 2 5_556
O19 K6 O9S 115.0(5) 2 5_556
O9S K6 W7 76.5(4) . 2
O16 K6 W7 70.6(3) . 2
O10S K6 W7 140.9(5) 6_566 2
K10 K6 W7 81.7(3) . 2
O18 K6 W7 25.1(3) 2 2
O19 K6 W7 29.6(2) 2 2
O9S K6 W7 138.9(4) 5_556 2
O9S K6 K5 141.6(5) . 6_566
O16 K6 K5 41.0(3) . 6_566
O10S K6 K5 41.0(5) 6_566 6_566
K10 K6 K5 97.9(3) . 6_566
O18 K6 K5 111.9(3) 2 6_566
O19 K6 K5 96.3(3) 2 6_566
O9S K6 K5 97.9(4) 5_556 6_566
W7 K6 K5 104.72(18) 2 6_566
O9S K6 K4 91.7(5) . 1_545
O16 K6 K4 107.3(3) . 1_545
O10S K6 K4 94.8(5) 6_566 1_545
K10 K6 K4 36.1(3) . 1_545
O18 K6 K4 72.2(3) 2 1_545
O19 K6 K4 122.3(3) 2 1_545
O9S K6 K4 98.1(4) 5_556 1_545
W7 K6 K4 96.00(17) 2 1_545
K5 K6 K4 125.6(2) 6_566 1_545
O9S K6 K8 115.6(5) . 6_566
O16 K6 K8 38.0(3) . 6_566
O10S K6 K8 78.0(5) 6_566 6_566
K10 K6 K8 109.0(4) . 6_566
O18 K6 K8 87.8(4) 2 6_566
O19 K6 K8 59.2(3) 2 6_566
O9S K6 K8 112.7(5) 5_556 6_566
W7 K6 K8 71.8(2) 2 6_566
K5 K6 K8 37.1(2) 6_566 6_566
K4 K6 K8 145.1(3) 1_545 6_566
O14 K7 O31 76.9(5) . 6_566
O14 K7 O35 100.0(5) . .
O31 K7 O35 165.7(7) 6_566 .
O14 K7 O1S 74.1(5) . .
O31 K7 O1S 95.1(6) 6_566 .
O35 K7 O1S 70.7(5) . .
O14 K7 W5 22.2(3) . .
O31 K7 W5 98.7(4) 6_566 .
O35 K7 W5 77.9(4) . .
O1S K7 W5 67.8(4) . .
O14 K7 W11 78.2(4) . .
O31 K7 W11 151.5(5) 6_566 .
O35 K7 W11 21.8(3) . .
O1S K7 W11 64.6(4) . .
W5 K7 W11 56.10(15) . .
O14 K7 W9 84.0(4) . 6_566
O31 K7 W9 22.1(3) 6_566 6_566
O35 K7 W9 171.9(5) . 6_566
O1S K7 W9 117.3(5) . 6_566
W5 K7 W9 105.8(3) . 6_566
W11 K7 W9 160.8(3) . 6_566
O14 K7 K9 30.5(4) . .
O31 K7 K9 48.1(4) 6_566 .
O35 K7 K9 130.4(5) . .
O1S K7 K9 89.1(4) . .
W5 K7 K9 52.6(2) . .
W11 K7 K9 108.7(3) . .
W9 K7 K9 53.6(2) 6_566 .
K2 K8 O1 113.5(6) . .
K2 K8 K5 109.6(5) . .
O1 K8 K5 107.4(6) . .
K2 K8 O16 109.3(6) . 6_565
O1 K8 O16 137.2(7) . 6_565
K5 K8 O16 58.7(4) . 6_565
K2 K8 O7 99.6(5) . 5_565
O1 K8 O7 70.5(5) . 5_565
K5 K8 O7 148.2(6) . 5_565
O16 K8 O7 100.3(5) 6_565 5_565
K2 K8 O1L 57.2(4) . 5_565
O1 K8 O1L 112.0(6) . 5_565
K5 K8 O1L 140.5(6) . 5_565
O16 K8 O1L 88.8(5) 6_565 5_565
O7 K8 O1L 50.6(4) 5_565 5_565
K2 K8 O1 57.8(4) . 5_565
O1 K8 O1 68.9(5) . 5_565
K5 K8 O1 159.8(6) . 5_565
O16 K8 O1 137.7(6) 6_565 5_565
O7 K8 O1 50.9(4) 5_565 5_565
O1L K8 O1 49.4(4) 5_565 5_565
K2 K8 O4 90.4(5) . .
O1 K8 O4 55.1(4) . .
K5 K8 O4 69.5(4) . .
O16 K8 O4 128.1(6) 6_565 .
O7 K8 O4 123.8(5) 5_565 .
O1L K8 O4 139.1(6) 5_565 .
O1 K8 O4 93.7(5) 5_565 .
K2 K8 O10 66.2(4) . .
O1 K8 O10 103.1(6) . .
K5 K8 O10 50.0(4) . .
O16 K8 O10 96.0(5) 6_565 .
O7 K8 O10 161.3(6) 5_565 .
O1L K8 O10 121.3(6) 5_565 .
O1 K8 O10 110.5(5) 5_565 .
O4 K8 O10 48.1(4) . .
K2 K8 W1 68.8(3) . 5_565
O1 K8 W1 82.8(4) . 5_565
K5 K8 W1 168.9(5) . 5_565
O16 K8 W1 110.9(5) 6_565 5_565
O7 K8 W1 30.8(3) 5_565 5_565
O1L K8 W1 29.2(2) 5_565 5_565
O1 K8 W1 28.2(3) 5_565 5_565
O4 K8 W1 121.0(5) . 5_565
O10 K8 W1 133.0(5) . 5_565
K2 K8 W6 83.2(4) . 6_565
O1 K8 W6 163.3(6) . 6_565
K5 K8 W6 65.7(3) . 6_565
O16 K8 W6 26.1(3) 6_565 6_565
O7 K8 W6 106.9(5) 5_565 6_565
O1L K8 W6 75.4(4) 5_565 6_565
O1 K8 W6 123.0(5) 5_565 6_565
O4 K8 W6 129.2(5) . 6_565
O10 K8 W6 84.2(4) . 6_565
W1 K8 W6 103.3(4) 5_565 6_565
K2 K8 W1 100.2(4) . .
O1 K8 W1 24.2(3) . .
K5 K8 W1 94.8(4) . .
O16 K8 W1 145.4(6) 6_565 .
O7 K8 W1 92.1(4) 5_565 .
O1L K8 W1 123.1(5) 5_565 .
O1 K8 W1 74.0(4) 5_565 .
O4 K8 W1 31.9(2) . .
O10 K8 W1 79.2(4) . .
W1 K8 W1 96.3(3) 5_565 .
W6 K8 W1 159.9(4) 6_565 .
K2 K9 O14 86.7(5) 6_566 .
K2 K9 O2S 119.4(6) 6_566 .
O14 K9 O2S 116.7(6) . .
K2 K9 O9 74.8(4) 6_566 6_566
O14 K9 O9 103.5(6) . 6_566
O2S K9 O9 137.3(7) . 6_566
K2 K9 O30 131.5(6) 6_566 6_566
O14 K9 O30 106.8(6) . 6_566
O2S K9 O30 96.2(6) . 6_566
O9 K9 O30 56.8(4) 6_566 6_566
K2 K9 O3S 131.5(6) 6_566 .
O14 K9 O3S 58.5(5) . .
O2S K9 O3S 62.2(5) . .
O9 K9 O3S 140.9(7) 6_566 .
O30 K9 O3S 93.0(6) 6_566 .
K2 K9 O20 57.5(4) 6_566 6_566
O14 K9 O20 138.6(6) . 6_566
O2S K9 O20 100.1(6) . 6_566
O9 K9 O20 50.9(4) 6_566 6_566
O30 K9 O20 86.3(5) 6_566 6_566
O3S K9 O20 162.1(7) . 6_566
K2 K9 W8 71.6(3) 6_566 6_566
O14 K9 W8 129.6(5) . 6_566
O2S K9 W8 113.7(5) . 6_566
O9 K9 W8 27.7(3) 6_566 6_566
O30 K9 W8 63.9(4) 6_566 6_566
O3S K9 W8 156.6(6) . 6_566
O20 K9 W8 25.9(3) 6_566 6_566
K2 K9 W3 74.6(3) 6_566 6_566
O14 K9 W3 76.3(4) . 6_566
O2S K9 W3 160.0(6) . 6_566
O9 K9 W3 27.3(3) 6_566 6_566
O30 K9 W3 64.5(4) 6_566 6_566
O3S K9 W3 121.1(5) . 6_566
O20 K9 W3 74.6(4) 6_566 6_566
W8 K9 W3 54.5(2) 6_566 6_566
K2 K9 W5 70.1(3) 6_566 .
O14 K9 W5 21.5(3) . .
O2S K9 W5 112.1(5) . .
O9 K9 W5 110.6(5) 6_566 .
O30 K9 W5 128.0(5) 6_566 .
O3S K9 W5 66.4(4) . .
O20 K9 W5 127.1(5) 6_566 .
W8 K9 W5 130.4(4) 6_566 .
W3 K9 W5 85.5(3) 6_566 .
K2 K9 K4 81.0(4) 6_566 .
O14 K9 K4 128.0(6) . .
O2S K9 K4 39.7(4) . .
O9 K9 K4 121.0(5) 6_566 .
O30 K9 K4 119.1(5) 6_566 .
O3S K9 K4 94.3(5) . .
O20 K9 K4 70.6(4) 6_566 .
W8 K9 K4 93.7(3) 6_566 .
W3 K9 K4 144.5(4) 6_566 .
W5 K9 K4 110.0(4) . .
K2 K9 K1 108.9(5) 6_566 .
O14 K9 K1 80.8(4) . .
O2S K9 K1 37.6(4) . .
O9 K9 K1 174.6(6) 6_566 .
O30 K9 K1 119.1(5) 6_566 .
O3S K9 K1 39.1(4) . .
O20 K9 K1 127.4(5) 6_566 .
W8 K9 K1 148.9(4) 6_566 .
W3 K9 K1 156.6(4) 6_566 .
W5 K9 K1 74.6(3) . .
K4 K9 K1 56.8(2) . .
K4 K10 O18 109.5(6) 1_545 2
K4 K10 O17 150.4(7) 1_545 .
O18 K10 O17 72.5(5) 2 .
K4 K10 K6 103.4(5) 1_545 .
O18 K10 K6 61.7(4) 2 .
O17 K10 K6 103.1(5) . .
K4 K10 O38 104.9(5) 1_545 .
O18 K10 O38 133.1(7) 2 .
O17 K10 O38 62.0(4) . .
K6 K10 O38 137.5(6) . .
K4 K10 O6S 53.0(4) 1_545 1_545
O18 K10 O6S 56.9(5) 2 1_545
O17 K10 O6S 124.2(6) . 1_545
K6 K10 O6S 73.9(5) . 1_545
O38 K10 O6S 148.4(7) . 1_545
K4 K10 O16 156.2(6) 1_545 .
O18 K10 O16 65.5(5) 2 .
O17 K10 O16 52.7(4) . .
K6 K10 O16 53.1(4) . .
O38 K10 O16 93.4(5) . .
O6S K10 O16 114.9(6) 1_545 .
K4 K10 W12 116.4(5) 1_545 .
O18 K10 W12 134.0(6) 2 .
O17 K10 W12 66.2(4) . .
K6 K10 W12 108.7(5) . .
O38 K10 W12 29.3(3) . .
O6S K10 W12 169.0(6) 1_545 .
O16 K10 W12 73.6(4) . .
K4 K10 W6 176.0(5) 1_545 .
O18 K10 W6 74.3(4) 2 .
O17 K10 W6 28.4(3) . .
K6 K10 W6 79.6(4) . .
O38 K10 W6 71.2(4) . .
O6S K10 W6 130.9(5) 1_545 .
O16 K10 W6 26.5(2) . .
W12 K10 W6 59.8(2) . .
K4 K10 W13 91.0(4) 1_545 .
O18 K10 W13 120.5(5) 2 .
O17 K10 W13 65.0(4) . .
K6 K10 W13 163.9(5) . .
O38 K10 W13 28.0(3) . .
O6S K10 W13 121.5(6) 1_545 .
O16 K10 W13 111.9(4) . .
W12 K10 W13 57.3(2) . .
W6 K10 W13 85.8(3) . .
K4 K10 W7 125.3(5) 1_545 .
O18 K10 W7 64.2(4) 2 .
O17 K10 W7 27.4(3) . .
K6 K10 W7 115.9(4) . .
O38 K10 W7 70.2(4) . .
O6S K10 W7 102.6(5) 1_545 .
O16 K10 W7 75.0(4) . .
W12 K10 W7 86.1(3) . .
W6 K10 W7 54.6(2) . .
W13 K10 W7 58.8(2) . .
W1 O1 K8 114.8(6) . .
W1 O1 K2 101.0(5) . 5_565
K8 O1 K2 140.5(6) . 5_565
W1 O1 K8 88.0(5) . 5_565
K8 O1 K8 111.1(5) . 5_565
K2 O1 K8 51.9(3) 5_565 5_565
W2 O2 W1 116.0(6) . .
W2 O3 K4 151.1(6) . .
W2 O3 K1 109.7(5) . .
K4 O3 K1 98.7(4) . .
W3 O4 W1 151.8(8) . .
W3 O4 K8 104.1(6) . .
W1 O4 K8 88.7(5) . .
W4 O5 W2 150.1(7) . .
W4 O5 K1 100.3(5) . .
W2 O5 K1 98.4(5) . .
W5 O6 W2 153.0(7) . .
W5 O6 K2 107.4(5) . 6_566
W2 O6 K2 98.4(5) . 6_566
W1 O7 W8 154.7(7) . .
W1 O7 K8 89.8(5) . 5_565
W8 O7 K8 115.2(6) . 5_565
P1 O8 W2 129.3(7) . .
P1 O8 W1 127.5(7) . .
W2 O8 W1 93.9(4) . .
W8 O9 W3 146.7(7) . .
W8 O9 K9 103.6(6) . 6_565
W3 O9 K9 106.2(6) . 6_565
W3 O10 K5 113.9(6) . .
W3 O10 K8 103.9(6) . .
K5 O10 K8 53.2(4) . .
W3 O10 K2 108.3(6) . .
K5 O10 K2 95.7(4) . .
K8 O10 K2 47.8(3) . .
W4 O11 W3 121.5(7) . .
W4 O12 K3 138.5(7) . .
W4 O12 K1 104.1(6) . .
K3 O12 K1 92.2(4) . .
W4 O13 W5 148.9(7) . .
W5 O14 K7 119.6(6) . .
W5 O14 K9 119.5(7) . .
K7 O14 K9 120.5(6) . .
W5 O15 W6 120.7(6) . .
W5 O15 K5 140.9(6) . 6_566
W6 O15 K5 94.1(5) . 6_566
W6 O16 K5 105.1(6) . 6_566
W6 O16 K6 148.2(7) . .
K5 O16 K6 97.2(4) 6_566 .
W6 O16 K8 106.0(6) . 6_566
K5 O16 K8 59.0(4) 6_566 6_566
K6 O16 K8 104.8(5) . 6_566
W6 O16 K10 92.8(5) . .
K5 O16 K10 124.8(5) 6_566 .
K6 O16 K10 55.6(4) . .
K8 O16 K10 159.3(6) 6_566 .
W6 O17 W7 138.8(7) . .
W6 O17 K10 105.4(6) . .
W7 O17 K10 108.7(6) . .
W7 O18 K10 161.2(8) . 2
W7 O18 K6 108.3(6) . 2
K10 O18 K6 60.8(4) 2 2
W8 O19 W7 122.8(6) . .
W8 O19 K6 138.9(6) . 2
W7 O19 K6 98.2(5) . 2
W8 O20 K2 113.4(6) . .
W8 O20 K9 93.8(6) . 6_565
K2 O20 K9 51.8(4) . 6_565
P1 O21 W3 125.3(7) . .
P1 O21 W4 124.4(7) . .
W3 O21 W4 90.3(4) . .
P1 O22 W5 128.5(7) . .
P1 O22 W6 124.4(6) . .
W5 O22 W6 91.2(4) . .
P1 O23 W7 126.0(7) . .
P1 O23 W8 128.3(7) . .
W7 O23 W8 91.0(4) . .
W9 O24 W3 162.7(8) . .
W10 O25 W4 161.1(7) . .
W5 O26 W11 160.9(8) . .
W12 O27 W6 160.9(7) . .
W13 O28 W7 161.1(7) . .
W8 O29 W14 159.7(7) . .
W14 O30 W9 151.3(8) . .
W14 O30 K9 104.3(6) . 6_565
W9 O30 K9 103.7(6) . 6_565
W9 O31 K7 118.8(8) . 6_565
W9 O32 W10 121.8(7) . .
W11 O34 W10 152.4(8) . .
W11 O35 K7 119.4(7) . .
W11 O36 W12 119.8(7) . .
W13 O38 W12 155.8(7) . .
W13 O38 K10 103.9(5) . .
W12 O38 K10 100.3(6) . .
W13 O39 K1 111.4(5) . 1_545
W14 O40 W13 121.3(7) . .
P2 O42 W10 129.1(7) . .
P2 O42 W9 128.4(7) . .
W10 O42 W9 91.0(4) . .
P2 O43 W12 129.2(7) . .
P2 O43 W11 128.1(7) . .
W12 O43 W11 89.5(4) . .
P2 O44 W13 130.0(8) . .
P2 O44 W14 127.1(7) . .
W13 O44 W14 90.3(5) . .
P2 O45 W17 122.6(7) . .
P2 O45 W16 125.6(7) . .
W17 O45 W16 92.1(5) . .
P2 O45 W15 124.3(7) . .
W17 O45 W15 92.1(5) . .
W16 O45 W15 90.4(4) . .
W15 O46 W9 154.4(7) . .
W16 O47 W10 153.1(7) . .
W11 O48 W16 150.2(8) . .
W17 O49 W12 149.4(8) . .
W17 O50 W13 150.4(8) . .
W17 O50 K1 93.6(5) . 1_545
W13 O50 K1 98.5(5) . 1_545
W14 O51 W15 150.0(8) . .
W15 O53 W16 123.6(7) . .
W16 O54 K3 156.5(8) . 4_545
W16 O55 W17 122.3(7) . .
W17 O56 K3 156.0(7) . 1_545
W17 O56 K1 106.1(6) . 1_545
K3 O56 K1 97.7(5) 1_545 1_545
W15 O57 W17 123.4(7) . .
W1 O1L Hf1 143.3(7) . .
W1 O1L K2 101.0(5) . 5_565
Hf1 O1L K2 114.9(5) . 5_565
W1 O1L K8 87.7(5) . 5_565
Hf1 O1L K8 120.0(5) . 5_565
K2 O1L K8 52.3(4) 5_565 5_565
W2 O2L Hf1 140.6(7) . .
W2 O2L K2 97.1(5) . 6_566
Hf1 O2L K2 104.3(4) . 6_566
W6 O3L Hf1 157.0(7) . .
W7 O4L Hf1 160.8(7) . .
K3 O1S K7 126.0(7) . .
K4 O2S K1 97.1(5) . .
K4 O2S K9 98.1(6) . .
K1 O2S K9 102.6(6) . .
K3 O3S K1 95.0(5) . .
K3 O3S K9 169.6(7) . .
K1 O3S K9 94.0(6) . .
K4 O4S K2 115.2(6) . 6_566
K4 O6S K4 93.8(6) . 2
K4 O6S K10 51.6(4) . 1_565
K4 O6S K10 113.7(6) 2 1_565
K6 O9S K6 115.3(7) . 5_556
K5 O10S K6 97.0(7) . 6_565
O21 P1 O22 111.0(7) . .
O21 P1 O23 110.6(7) . .
O22 P1 O23 110.9(7) . .
O21 P1 O8 107.3(7) . .
O22 P1 O8 108.3(7) . .
O23 P1 O8 108.6(7) . .
O43 P2 O42 111.0(8) . .
O43 P2 O44 111.4(7) . .
O42 P2 O44 112.5(8) . .
O43 P2 O45 107.5(7) . .
O42 P2 O45 106.2(7) . .
O44 P2 O45 107.9(7) . .
O1 W1 O1L 102.3(6) . .
O1 W1 O7 100.1(6) . .
O1L W1 O7 97.3(6) . .
O1 W1 O2 97.8(6) . .
O1L W1 O2 93.5(5) . .
O7 W1 O2 156.5(5) . .
O1 W1 O4 98.5(5) . .
O1L W1 O4 159.2(5) . .
O7 W1 O4 80.2(5) . .
O2 W1 O4 82.3(5) . .
O1 W1 O8 170.9(5) . .
O1L W1 O8 79.7(5) . .
O7 W1 O8 88.3(5) . .
O2 W1 O8 73.2(5) . .
O4 W1 O8 79.5(5) . .
O1 W1 K8 63.8(5) . 5_565
O1L W1 K8 63.2(5) . 5_565
O7 W1 K8 59.4(4) . 5_565
O2 W1 K8 143.5(4) . 5_565
O4 W1 K8 129.3(4) . 5_565
O8 W1 K8 124.3(4) . 5_565
O1 W1 K2 51.6(4) . 5_565
O1L W1 K2 50.7(4) . 5_565
O7 W1 K2 103.2(4) . 5_565
O2 W1 K2 99.8(4) . 5_565
O4 W1 K2 150.1(4) . 5_565
O8 W1 K2 129.9(3) . 5_565
K8 W1 K2 43.8(3) 5_565 5_565
O1 W1 K8 41.0(5) . .
O1L W1 K8 141.0(4) . .
O7 W1 K8 81.4(4) . .
O2 W1 K8 102.9(4) . .
O4 W1 K8 59.5(4) . .
O8 W1 K8 138.8(4) . .
K8 W1 K8 83.7(3) 5_565 .
K2 W1 K8 91.3(2) 5_565 .
O3 W2 O2L 103.2(6) . .
O3 W2 O6 100.1(6) . .
O2L W2 O6 94.9(5) . .
O3 W2 O2 98.7(6) . .
O2L W2 O2 93.0(5) . .
O6 W2 O2 157.3(5) . .
O3 W2 O5 94.1(5) . .
O2L W2 O5 162.8(5) . .
O6 W2 O5 81.8(5) . .
O2 W2 O5 84.3(5) . .
O3 W2 O8 171.5(5) . .
O2L W2 O8 81.5(5) . .
O6 W2 O8 86.4(5) . .
O2 W2 O8 73.8(5) . .
O5 W2 O8 81.4(5) . .
O3 W2 K1 44.8(4) . .
O2L W2 K1 147.6(4) . .
O6 W2 K1 88.3(4) . .
O2 W2 K1 96.3(4) . .
O5 W2 K1 49.5(4) . .
O8 W2 K1 130.9(3) . .
O3 W2 K2 78.0(4) . 6_566
O2L W2 K2 55.4(4) . 6_566
O6 W2 K2 52.3(4) . 6_566
O2 W2 K2 145.4(3) . 6_566
O5 W2 K2 130.1(4) . 6_566
O8 W2 K2 110.3(3) . 6_566
K1 W2 K2 104.30(11) . 6_566
O10 W3 O4 100.8(6) . .
O10 W3 O9 100.7(6) . .
O4 W3 O9 88.8(6) . .
O10 W3 O11 100.1(6) . .
O4 W3 O11 94.5(6) . .
O9 W3 O11 158.0(6) . .
O10 W3 O24 95.4(6) . .
O4 W3 O24 163.4(6) . .
O9 W3 O24 84.5(5) . .
O11 W3 O24 86.3(6) . .
O10 W3 O21 173.0(5) . .
O4 W3 O21 83.7(5) . .
O9 W3 O21 84.8(5) . .
O11 W3 O21 74.0(5) . .
O24 W3 O21 80.5(5) . .
O10 W3 K5 41.0(5) . .
O4 W3 K5 69.1(4) . .
O9 W3 K5 123.7(4) . .
O11 W3 K5 77.5(4) . .
O24 W3 K5 127.0(4) . .
O21 W3 K5 138.5(3) . .
O10 W3 K9 59.8(5) . 6_565
O4 W3 K9 116.0(5) . 6_565
O9 W3 K9 46.5(4) . 6_565
O11 W3 K9 145.2(4) . 6_565
O24 W3 K9 69.4(5) . 6_565
O21 W3 K9 123.1(4) . 6_565
K5 W3 K9 97.3(2) . 6_565
O12 W4 O5 99.3(6) . .
O12 W4 O11 100.3(6) . .
O5 W4 O11 92.8(6) . .
O12 W4 O13 102.2(6) . .
O5 W4 O13 89.0(5) . .
O11 W4 O13 156.8(5) . .
O12 W4 O25 96.1(6) . .
O5 W4 O25 164.3(5) . .
O11 W4 O25 87.1(5) . .
O13 W4 O25 85.1(5) . .
O12 W4 O21 173.6(5) . .
O5 W4 O21 84.1(5) . .
O11 W4 O21 74.0(5) . .
O13 W4 O21 83.2(5) . .
O25 W4 O21 80.8(4) . .
O12 W4 K1 49.0(5) . .
O5 W4 K1 50.5(4) . .
O11 W4 K1 104.1(4) . .
O13 W4 K1 94.9(4) . .
O25 W4 K1 144.4(4) . .
O21 W4 K1 134.6(3) . .
O14 W5 O26 98.1(6) . .
O14 W5 O15 101.6(6) . .
O26 W5 O15 89.6(5) . .
O14 W5 O13 100.7(6) . .
O26 W5 O13 88.6(5) . .
O15 W5 O13 157.7(5) . .
O14 W5 O6 95.5(6) . .
O26 W5 O6 166.3(5) . .
O15 W5 O6 89.6(5) . .
O13 W5 O6 86.9(5) . .
O14 W5 O22 174.8(5) . .
O26 W5 O22 85.5(5) . .
O15 W5 O22 74.5(5) . .
O13 W5 O22 83.2(5) . .
O6 W5 O22 81.2(5) . .
O14 W5 K7 38.2(5) . .
O26 W5 K7 60.1(4) . .
O15 W5 K7 103.5(4) . .
O13 W5 K7 94.9(4) . .
O6 W5 K7 133.2(4) . .
O22 W5 K7 145.6(3) . .
O14 W5 K9 39.0(5) . .
O26 W5 K9 135.8(4) . .
O15 W5 K9 90.6(4) . .
O13 W5 K9 106.0(4) . .
O6 W5 K9 57.9(4) . .
O22 W5 K9 136.7(4) . .
K7 W5 K9 77.0(3) . .
O14 W5 K2 73.7(4) . 6_566
O26 W5 K2 140.8(4) . 6_566
O15 W5 K2 56.3(4) . 6_566
O13 W5 K2 130.3(4) . 6_566
O6 W5 K2 46.3(4) . 6_566
O22 W5 K2 101.1(3) . 6_566
K7 W5 K2 105.92(18) . 6_566
K9 W5 K2 40.8(2) . 6_566
O16 W6 O3L 101.8(6) . .
O16 W6 O17 101.4(6) . .
O3L W6 O17 94.6(6) . .
O16 W6 O15 99.4(6) . .
O3L W6 O15 94.9(6) . .
O17 W6 O15 154.8(5) . .
O16 W6 O27 92.6(5) . .
O3L W6 O27 165.6(5) . .
O17 W6 O27 82.2(5) . .
O15 W6 O27 82.8(5) . .
O16 W6 O22 169.9(5) . .
O3L W6 O22 86.1(5) . .
O17 W6 O22 83.9(5) . .
O15 W6 O22 73.5(5) . .
O27 W6 O22 79.6(5) . .
O16 W6 K5 47.8(4) . 6_566
O3L W6 K5 114.9(4) . 6_566
O17 W6 K5 139.5(4) . 6_566
O15 W6 K5 53.6(4) . 6_566
O27 W6 K5 75.2(4) . 6_566
O22 W6 K5 123.2(3) . 6_566
O16 W6 K8 47.8(5) . 6_566
O3L W6 K8 71.7(5) . 6_566
O17 W6 K8 138.9(4) . 6_566
O15 W6 K8 66.3(4) . 6_566
O27 W6 K8 119.6(4) . 6_566
O22 W6 K8 131.4(4) . 6_566
K5 W6 K8 44.5(2) 6_566 6_566
O16 W6 K10 60.7(5) . .
O3L W6 K10 121.7(4) . .
O17 W6 K10 46.2(5) . .
O15 W6 K10 140.2(4) . .
O27 W6 K10 65.5(4) . .
O22 W6 K10 120.3(4) . .
K5 W6 K10 93.6(3) 6_566 .
K8 W6 K10 108.1(3) 6_566 .
O18 W7 O4L 102.5(6) . .
O18 W7 O17 102.6(6) . .
O4L W7 O17 91.6(6) . .
O18 W7 O19 98.5(6) . .
O4L W7 O19 99.5(5) . .
O17 W7 O19 153.4(5) . .
O18 W7 O28 89.3(6) . .
O4L W7 O28 167.3(5) . .
O17 W7 O28 81.2(5) . .
O19 W7 O28 83.0(5) . .
O18 W7 O23 166.9(5) . .
O4L W7 O23 89.0(5) . .
O17 W7 O23 83.1(5) . .
O19 W7 O23 73.1(4) . .
O28 W7 O23 79.8(5) . .
O18 W7 K6 46.6(5) . 2
O4L W7 K6 103.2(4) . 2
O17 W7 K6 147.8(4) . 2
O19 W7 K6 52.1(4) . 2
O28 W7 K6 88.2(4) . 2
O23 W7 K6 125.0(3) . 2
O18 W7 K10 62.4(5) . .
O4L W7 K10 115.7(5) . .
O17 W7 K10 43.9(5) . .
O19 W7 K10 142.3(4) . .
O28 W7 K10 65.7(4) . .
O23 W7 K10 118.3(4) . .
K6 W7 K10 104.1(2) 2 .
O20 W8 O19 100.3(6) . .
O20 W8 O9 101.8(6) . .
O19 W8 O9 157.9(5) . .
O20 W8 O29 98.4(6) . .
O19 W8 O29 89.4(5) . .
O9 W8 O29 88.7(5) . .
O20 W8 O7 98.1(6) . .
O19 W8 O7 88.8(5) . .
O9 W8 O7 86.8(5) . .
O29 W8 O7 163.5(5) . .
O20 W8 O23 172.9(5) . .
O19 W8 O23 73.0(5) . .
O9 W8 O23 84.9(5) . .
O29 W8 O23 83.9(5) . .
O7 W8 O23 79.9(5) . .
O20 W8 K9 60.2(5) . 6_565
O19 W8 K9 149.6(4) . 6_565
O9 W8 K9 48.7(4) . 6_565
O29 W8 K9 72.3(5) . 6_565
O7 W8 K9 115.5(4) . 6_565
O23 W8 K9 126.8(4) . 6_565
O20 W8 K2 43.7(5) . .
O19 W8 K2 138.3(4) . .
O9 W8 K2 61.8(4) . .
O29 W8 K2 112.4(4) . .
O7 W8 K2 79.2(4) . .
O23 W8 K2 141.3(3) . .
K9 W8 K2 41.7(2) 6_565 .
O31 W9 O24 99.7(7) . .
O31 W9 O32 100.1(7) . .
O24 W9 O32 92.5(6) . .
O31 W9 O30 101.5(7) . .
O24 W9 O30 89.6(6) . .
O32 W9 O30 157.6(6) . .
O31 W9 O46 97.4(7) . .
O24 W9 O46 162.5(6) . .
O32 W9 O46 88.2(6) . .
O30 W9 O46 83.4(6) . .
O31 W9 O42 172.4(6) . .
O24 W9 O42 84.1(5) . .
O32 W9 O42 73.0(5) . .
O30 W9 O42 85.1(5) . .
O46 W9 O42 79.4(5) . .
O31 W9 K7 39.0(6) . 6_565
O24 W9 K7 70.1(5) . 6_565
O32 W9 K7 76.7(4) . 6_565
O30 W9 K7 124.6(5) . 6_565
O46 W9 K7 126.8(4) . 6_565
O42 W9 K7 138.9(4) . 6_565
O33 W10 O25 99.8(6) . .
O33 W10 O34 101.7(6) . .
O25 W10 O34 91.4(5) . .
O33 W10 O32 99.3(6) . .
O25 W10 O32 90.2(6) . .
O34 W10 O32 158.4(6) . .
O33 W10 O47 96.0(6) . .
O25 W10 O47 164.2(5) . .
O34 W10 O47 83.8(6) . .
O32 W10 O47 88.8(6) . .
O33 W10 O42 172.1(6) . .
O25 W10 O42 83.9(5) . .
O34 W10 O42 85.1(5) . .
O32 W10 O42 73.6(5) . .
O47 W10 O42 80.7(5) . .
O35 W11 O34 102.6(6) . .
O35 W11 O48 98.7(6) . .
O34 W11 O48 86.4(6) . .
O35 W11 O36 99.3(6) . .
O34 W11 O36 158.1(6) . .
O48 W11 O36 89.5(6) . .
O35 W11 O26 96.5(6) . .
O34 W11 O26 88.2(6) . .
O48 W11 O26 164.6(6) . .
O36 W11 O26 90.2(6) . .
O35 W11 O43 174.2(6) . .
O34 W11 O43 83.1(5) . .
O48 W11 O43 82.5(5) . .
O36 W11 O43 75.1(5) . .
O26 W11 O43 82.5(5) . .
O35 W11 K7 38.8(5) . .
O34 W11 K7 93.5(4) . .
O48 W11 K7 136.4(4) . .
O36 W11 K7 104.2(5) . .
O26 W11 K7 58.3(4) . .
O43 W11 K7 140.8(3) . .
O37 W12 O27 101.4(6) . .
O37 W12 O38 101.3(6) . .
O27 W12 O38 92.6(5) . .
O37 W12 O36 97.9(6) . .
O27 W12 O36 94.0(5) . .
O38 W12 O36 158.1(5) . .
O37 W12 O49 95.1(6) . .
O27 W12 O49 163.6(6) . .
O38 W12 O49 83.3(5) . .
O36 W12 O49 84.6(5) . .
O37 W12 O43 170.9(5) . .
O27 W12 O43 84.9(5) . .
O38 W12 O43 84.8(5) . .
O36 W12 O43 75.0(5) . .
O49 W12 O43 78.9(5) . .
O37 W12 K10 66.1(5) . .
O27 W12 K10 66.7(4) . .
O38 W12 K10 50.4(4) . .
O36 W12 K10 150.2(5) . .
O49 W12 K10 120.4(4) . .
O43 W12 K10 122.7(4) . .
O39 W13 O28 101.9(6) . .
O39 W13 O38 100.8(6) . .
O28 W13 O38 92.4(5) . .
O39 W13 O40 99.2(6) . .
O28 W13 O40 93.7(6) . .
O38 W13 O40 157.4(5) . .
O39 W13 O50 94.0(6) . .
O28 W13 O50 163.9(6) . .
O38 W13 O50 82.6(5) . .
O40 W13 O50 85.5(5) . .
O39 W13 O44 170.4(5) . .
O28 W13 O44 85.6(5) . .
O38 W13 O44 84.7(5) . .
O40 W13 O44 74.2(5) . .
O50 W13 O44 78.8(5) . .
O39 W13 K10 68.0(5) . .
O28 W13 K10 67.2(5) . .
O38 W13 K10 48.0(4) . .
O40 W13 K10 152.7(4) . .
O50 W13 K10 118.3(4) . .
O44 W13 K10 121.0(4) . .
O39 W13 K1 44.6(4) . 1_545
O28 W13 K1 143.6(4) . 1_545
O38 W13 K1 83.1(4) . 1_545
O40 W13 K1 104.2(4) . 1_545
O50 W13 K1 51.2(4) . 1_545
O44 W13 K1 129.5(3) . 1_545
K10 W13 K1 83.7(2) . 1_545
O41 W14 O30 100.7(7) . .
O41 W14 O51 98.0(6) . .
O30 W14 O51 87.4(6) . .
O41 W14 O40 100.7(6) . .
O30 W14 O40 158.6(6) . .
O51 W14 O40 89.7(6) . .
O41 W14 O29 97.8(6) . .
O30 W14 O29 89.0(6) . .
O51 W14 O29 164.2(6) . .
O40 W14 O29 88.1(5) . .
O41 W14 O44 174.3(6) . .
O30 W14 O44 85.0(5) . .
O51 W14 O44 82.8(5) . .
O40 W14 O44 73.6(5) . .
O29 W14 O44 81.5(5) . .
O52 W15 O46 104.6(6) . .
O52 W15 O57 100.3(7) . .
O46 W15 O57 155.1(6) . .
O52 W15 O53 101.4(6) . .
O46 W15 O53 89.6(6) . .
O57 W15 O53 87.0(6) . .
O52 W15 O51 101.4(6) . .
O46 W15 O51 85.2(6) . .
O57 W15 O51 88.5(6) . .
O53 W15 O51 157.2(6) . .
O52 W15 O45 170.7(6) . .
O46 W15 O45 83.1(5) . .
O57 W15 O45 72.3(5) . .
O53 W15 O45 73.0(5) . .
O51 W15 O45 84.3(5) . .
O54 W16 O47 103.8(6) . .
O54 W16 O55 100.5(7) . .
O47 W16 O55 155.7(5) . .
O54 W16 O48 102.5(7) . .
O47 W16 O48 85.7(6) . .
O55 W16 O48 88.5(6) . .
O54 W16 O53 100.6(6) . .
O47 W16 O53 88.6(6) . .
O55 W16 O53 87.5(6) . .
O48 W16 O53 156.8(6) . .
O54 W16 O45 170.8(6) . .
O47 W16 O45 82.8(5) . .
O55 W16 O45 73.1(5) . .
O48 W16 O45 84.1(5) . .
O53 W16 O45 72.9(5) . .
O56 W17 O50 102.1(6) . .
O56 W17 O49 103.0(7) . .
O50 W17 O49 88.8(6) . .
O56 W17 O57 100.0(6) . .
O50 W17 O57 89.7(6) . .
O49 W17 O57 156.7(6) . .
O56 W17 O55 100.0(6) . .
O50 W17 O55 157.6(6) . .
O49 W17 O55 89.2(6) . .
O57 W17 O55 83.5(6) . .
O56 W17 O45 169.5(6) . .
O50 W17 O45 85.1(5) . .
O49 W17 O45 84.5(5) . .
O57 W17 O45 72.2(5) . .
O55 W17 O45 72.5(5) . .
O56 W17 K1 47.2(4) . 1_545
O50 W17 K1 56.6(4) . 1_545
O49 W17 K1 89.5(4) . 1_545
O57 W17 K1 108.9(4) . 1_545
O55 W17 K1 145.7(4) . 1_545
O45 W17 K1 141.3(3) . 1_545

loop_
_geom_bond_atom_site_label_1
_geom_bond_atom_site_label_2
_geom_bond_distance
_geom_bond_site_symmetry_2
Hf1 O3L 2.158(12) .
Hf1 O3L 2.158(12) 2
Hf1 O1L 2.179(13) 2
Hf1 O1L 2.179(13) .
Hf1 O2L 2.187(12) .
Hf1 O2L 2.187(12) 2
Hf1 O4L 2.219(13) 2
Hf1 O4L 2.219(13) .
Hf1 K2 4.325(5) 6_566
Hf1 K2 4.325(5) 5_565
K1 O2S 2.820(16) .
K1 O56 2.839(14) 1_565
K1 O3 2.840(12) .
K1 O3S 2.852(18) .
K1 O11S 2.88(3) .
K1 O12 2.898(14) .
K1 O5 2.918(14) .
K1 O39 2.976(13) 1_565
K1 O50 3.108(14) 1_565
K1 W17 3.717(4) 1_565
K1 W4 3.721(5) .
K1 W2 3.795(4) .
K2 K8 2.758(16) .
K2 K9 2.855(16) 6_565
K2 O1L 2.930(13) 5_565
K2 O1 2.965(13) 5_565
K2 O4S 3.003(19) 6_565
K2 O20 3.064(15) .
K2 O6 3.112(14) 6_565
K2 O2L 3.229(14) 6_565
K2 O10 3.410(15) .
K2 W1 3.715(5) 5_565
K2 W2 3.891(5) 6_565
K2 W8 4.071(6) .
K3 O56 2.690(15) 1_565
K3 O54 2.732(14) 4
K3 O1S 2.774(17) .
K3 O3S 2.793(17) .
K3 O12 2.881(14) .
K4 K10 2.650(16) 1_565
K4 O6S 2.698(18) .
K4 O4S 2.705(19) .
K4 O3 2.721(13) .
K4 O2S 2.809(16) .
K4 O6S 3.09(2) 2
K4 K4 4.234(11) 2
K4 K9 4.358(17) .
K4 K6 4.376(9) 1_565
K4 K2 4.821(8) 6_566
K5 O10 2.677(15) .
K5 O10S 2.79(2) .
K5 O16 2.789(14) 6_565
K5 K8 2.798(15) .
K5 O15 2.934(14) 6_565
K5 W6 3.636(6) 6_565
K5 W3 3.726(6) .
K5 K6 4.220(9) 6_565
K6 O9S 2.80(2) .
K6 O16 2.834(15) .
K6 O10S 2.84(2) 6_566
K6 K10 2.923(17) .
K6 O18 2.949(15) 2
K6 O19 3.074(13) 2
K6 O9S 3.26(2) 5_556
K6 W7 3.855(7) 2
K6 K5 4.220(9) 6_566
K6 K4 4.376(9) 1_545
K6 K8 4.533(17) 6_566
K7 O14 2.819(17) .
K7 O31 2.90(2) 6_566
K7 O35 2.901(18) .
K7 O1S 2.95(2) .
K7 W5 3.963(11) .
K7 W11 4.032(11) .
K7 W9 4.035(11) 6_566
K7 K9 5.007(19) .
K8 O1 2.789(19) .
K8 O16 2.888(19) 6_565
K8 O7 3.168(18) 5_565
K8 O1L 3.286(19) 5_565
K8 O1 3.302(19) 5_565
K8 O4 3.32(2) .
K8 O10 3.40(2) .
K8 W1 3.679(14) 5_565
K8 W6 3.745(15) 6_565
K8 W1 3.858(15) .
K9 K2 2.856(16) 6_566
K9 O14 2.95(2) .
K9 O2S 2.96(2) .
K9 O9 3.05(2) 6_566
K9 O30 3.27(2) 6_566
K9 O3S 3.30(2) .
K9 O20 3.43(2) 6_566
K9 W8 3.939(15) 6_566
K9 W3 4.031(16) 6_566
K9 W5 4.081(15) .
K10 K4 2.650(16) 1_545
K10 O18 2.823(19) 2
K10 O17 2.88(2) .
K10 O38 3.001(19) .
K10 O6S 3.27(2) 1_545
K10 O16 3.36(2) .
K10 W12 3.831(14) .
K10 W6 3.843(15) .
K10 W13 3.916(15) .
K10 W7 3.932(16) .
O1 W1 1.741(13) .
O1 K2 2.965(13) 5_565
O1 K8 3.302(19) 5_565
O2 W2 1.940(12) .
O2 W1 1.950(13) .
O3 W2 1.736(13) .
O4 W3 1.834(12) .
O4 W1 2.037(12) .
O5 W4 1.846(12) .
O5 W2 2.037(12) .
O6 W5 1.910(12) .
O6 W2 1.925(12) .
O6 K2 3.113(14) 6_566
O7 W1 1.884(13) .
O7 W8 1.928(13) .
O7 K8 3.169(18) 5_565
O8 P1 1.559(12) .
O8 W2 2.248(12) .
O8 W1 2.268(12) .
O9 W8 1.883(12) .
O9 W3 1.926(12) .
O9 K9 3.05(2) 6_565
O10 W3 1.724(14) .
O11 W4 1.885(14) .
O11 W3 1.948(14) .
O12 W4 1.732(14) .
O13 W4 1.897(12) .
O13 W5 1.907(12) .
O14 W5 1.721(13) .
O15 W5 1.902(12) .
O15 W6 1.949(13) .
O15 K5 2.934(14) 6_566
O16 W6 1.716(13) .
O16 K5 2.789(14) 6_566
O16 K8 2.89(2) 6_566
O17 W6 1.897(14) .
O17 W7 1.913(13) .
O18 W7 1.724(13) .
O18 K10 2.823(19) 2
O18 K6 2.949(15) 2
O19 W8 1.881(12) .
O19 W7 1.926(12) .
O19 K6 3.074(13) 2
O20 W8 1.726(14) .
O20 K9 3.43(2) 6_565
O21 P1 1.530(12) .
O21 W3 2.337(13) .
O21 W4 2.378(12) .
O22 P1 1.536(13) .
O22 W5 2.340(12) .
O22 W6 2.347(12) .
O23 P1 1.552(12) .
O23 W7 2.325(12) .
O23 W8 2.360(12) .
O24 W9 1.815(13) .
O24 W3 2.006(13) .
O25 W10 1.849(12) .
O25 W4 1.971(11) .
O26 W5 1.895(12) .
O26 W11 1.918(12) .
O27 W12 1.802(12) .
O27 W6 2.075(12) .
O28 W13 1.787(13) .
O28 W7 2.118(13) .
O29 W8 1.898(13) .
O29 W14 1.912(12) .
O30 W14 1.883(14) .
O30 W9 1.926(13) .
O30 K9 3.27(2) 6_565
O31 W9 1.737(16) .
O31 K7 2.90(2) 6_565
O32 W9 1.908(13) .
O32 W10 1.933(14) .
O33 W10 1.725(14) .
O34 W11 1.897(13) .
O34 W10 1.902(13) .
O35 W11 1.717(14) .
O36 W11 1.909(13) .
O36 W12 1.959(13) .
O37 W12 1.718(14) .
O38 W13 1.896(13) .
O38 W12 1.906(12) .
O39 W13 1.723(13) .
O39 K1 2.975(13) 1_545
O40 W14 1.909(13) .
O40 W13 1.928(14) .
O41 W14 1.694(15) .
O42 P2 1.536(13) .
O42 W10 2.330(12) .
O42 W9 2.375(13) .
O43 P2 1.521(14) .
O43 W12 2.361(13) .
O43 W11 2.392(13) .
O44 P2 1.537(13) .
O44 W13 2.342(13) .
O44 W14 2.377(13) .
O45 P2 1.573(14) .
O45 W17 2.348(13) .
O45 W16 2.377(12) .
O45 W15 2.396(13) .
O46 W15 1.870(13) .
O46 W9 1.964(13) .
O47 W16 1.887(13) .
O47 W10 1.941(13) .
O48 W11 1.905(13) .
O48 W16 1.914(14) .
O49 W17 1.867(14) .
O49 W12 2.008(13) .
O50 W17 1.852(13) .
O50 W13 2.014(13) .
O50 K1 3.108(14) 1_545
O51 W14 1.893(13) .
O51 W15 1.923(13) .
O52 W15 1.712(13) .
O53 W15 1.904(14) .
O53 W16 1.939(14) .
O54 W16 1.711(13) .
O54 K3 2.732(14) 4_545
O55 W16 1.904(14) .
O55 W17 1.978(13) .
O56 W17 1.737(15) .
O56 K3 2.690(15) 1_545
O56 K1 2.839(14) 1_545
O57 W15 1.902(14) .
O57 W17 1.976(14) .
O1L W1 1.794(12) .
O1L K2 2.930(13) 5_565
O1L K8 3.286(19) 5_565
O2L W2 1.809(12) .
O2L K2 3.229(14) 6_566
O3L W6 1.785(12) .
O4L W7 1.767(12) .
O4S K2 3.003(19) 6_566
O6S K4 3.09(2) 2
O6S K10 3.27(2) 1_565
O9S K6 3.26(2) 5_556
O10S K6 2.84(2) 6_565
W1 K8 3.680(14) 5_565
W1 K2 3.715(5) 5_565
W2 K2 3.891(5) 6_566
W3 K9 4.032(16) 6_565
W5 K2 4.110(5) 6_566
W6 K5 3.636(6) 6_566
W6 K8 3.745(15) 6_566
W7 K6 3.855(7) 2
W8 K9 3.938(15) 6_565
W9 K7 4.035(11) 6_565
W13 K1 3.946(5) 1_545
W17 K1 3.717(4) 1_545
